data_4082261
loop_
_publ_author_name
'Pandarus, Valerica'
'Zargarian, Davit'

_publ_section_title
;
 New Pincer-Type Diphosphinito (POCOP) Complexes of Nickel
;
_journal_issue 17
_journal_name_full Organometallics
_journal_page_first 4321
_journal_paper_doi 10.1021/om700400x
_journal_volume 26
_journal_year 2007
_chemical_compound_source 'Synthesized by the authors. See text'
_chemical_formula_moiety 'C19 H34 Ni O2 P2'
_chemical_formula_sum 'C19 H34 Ni O2 P2'
_chemical_formula_weight 415.11
_chemical_name_systematic
; 
 ? 
;
_space_group_IT_number 2
_symmetry_cell_setting triclinic
_symmetry_space_group_name_Hall '-P 1'
_symmetry_space_group_name_H-M 'P -1'
_atom_sites_solution_hydrogens geom
_atom_sites_solution_primary direct
_atom_sites_solution_secondary difmap
_audit_creation_method SHELXL-97
_cell_angle_alpha 78.418(1)
_cell_angle_beta 76.138(1)
_cell_angle_gamma 87.343(1)
_cell_formula_units_Z 4
_cell_length_a 13.0447(3)
_cell_length_b 13.0888(4)
_cell_length_c 13.3978(4)
_cell_measurement_reflns_used 20104
_cell_measurement_temperature 150(2)
_cell_measurement_theta_max 68.95
_cell_measurement_theta_min 4.30
_cell_volume 2175.69(11)
_computing_cell_refinement 'SMART (Bruker, 1999)'
_computing_data_collection 'SMART (Bruker, 1999)'
_computing_data_reduction 'SAINT (Bruker, 1999)'
_computing_molecular_graphics 'SHELXTL (Bruker, 1997)'
_computing_publication_material 'UdMX (local program)'
_computing_structure_refinement 'SHELXL97 (Sheldrick, 1997)'
_computing_structure_solution 'SHELXS97 (Sheldrick, 1997)'
_diffrn_ambient_temperature 150(2)
_diffrn_detector_area_resol_mean 5.5
_diffrn_measured_fraction_theta_full 0.958
_diffrn_measured_fraction_theta_max 0.958
_diffrn_measurement_device_type 'Bruker Smart 2000'
_diffrn_measurement_method \w
_diffrn_radiation_monochromator graphite
_diffrn_radiation_source 'Sealed Tube'
_diffrn_radiation_type CuK\a
_diffrn_radiation_wavelength 1.54178
_diffrn_reflns_av_R_equivalents 0.027
_diffrn_reflns_av_sigmaI/netI 0.0173
_diffrn_reflns_limit_h_max 15
_diffrn_reflns_limit_h_min -15
_diffrn_reflns_limit_k_max 15
_diffrn_reflns_limit_k_min -15
_diffrn_reflns_limit_l_max 16
_diffrn_reflns_limit_l_min -16
_diffrn_reflns_number 29566
_diffrn_reflns_theta_full 69.00
_diffrn_reflns_theta_max 69.00
_diffrn_reflns_theta_min 3.45
_diffrn_standards_decay_% -0.08
_diffrn_standards_number 195
_exptl_absorpt_coefficient_mu 2.732
_exptl_absorpt_correction_T_max 0.8900
_exptl_absorpt_correction_T_min 0.7100
_exptl_absorpt_correction_type multi-scan
_exptl_absorpt_process_details 'Sadabs (Sheldrick,1996)'
_exptl_crystal_colour yellow
_exptl_crystal_density_diffrn 1.267
_exptl_crystal_density_method 'not measured'
_exptl_crystal_description block
_exptl_crystal_F_000 888
_exptl_crystal_size_max 0.22
_exptl_crystal_size_mid 0.18
_exptl_crystal_size_min 0.06
_refine_diff_density_max 0.339
_refine_diff_density_min -0.391
_refine_diff_density_rms 0.078
_refine_ls_extinction_method none
_refine_ls_goodness_of_fit_ref 1.061
_refine_ls_hydrogen_treatment constr
_refine_ls_matrix_type full
_refine_ls_number_parameters 451
_refine_ls_number_reflns 7754
_refine_ls_number_restraints 0
_refine_ls_restrained_S_all 1.061
_refine_ls_R_factor_all 0.0356
_refine_ls_R_factor_gt 0.0331
_refine_ls_shift/su_max 0.002
_refine_ls_shift/su_mean 0.000
_refine_ls_structure_factor_coef Fsqd
_refine_ls_weighting_details 'calc w=1/[\s^2^(Fo^2^)+(0.0705P)^2^+0.2798P] where P=(Fo^2^+2Fc^2^)/3'
_refine_ls_weighting_scheme calc
_refine_ls_wR_factor_gt 0.0951
_refine_ls_wR_factor_ref 0.0978
_reflns_number_gt 7018
_reflns_number_total 7754
_reflns_threshold_expression I>2\s(I)
_cod_data_source_file om700400xsup6.cif
_cod_data_source_block vale26
_cod_depositor_comments
;
The following automatic conversions were performed:

'_symmetry_cell_setting' value 'Triclinic' changed to 'triclinic'
according to /home/saulius/struct/CIF-dictionaries/cif_core.dic
dictionary named 'cif_core.dic' version 2.4.2 from
2011-04-26.

'_geom_bond_publ_flag' value 'Y' changed to 'y'
according to /home/saulius/struct/CIF-dictionaries/cif_core.dic
dictionary named 'cif_core.dic' version 2.4.2 from 2011-04-26 (52
times).

'_geom_angle_publ_flag' value 'Y' changed to 'y' according
to /home/saulius/struct/CIF-dictionaries/cif_core.dic dictionary
named 'cif_core.dic' version 2.4.2 from 2011-04-26 (88
times).

'_geom_torsion_publ_flag' value 'Y' changed to 'y' according
to /home/saulius/struct/CIF-dictionaries/cif_core.dic dictionary
named 'cif_core.dic' version 2.4.2 from 2011-04-26 (140 times).

Automatic conversion script
Id: cif_fix_values 1891 2012-01-12 08:04:46Z andrius 
;
_cod_original_sg_symbol_H-M P-1
_cod_database_code 4082261

loop_
_symmetry_equiv_pos_as_xyz
'x, y, z'
'-x, -y, -z'

loop_
_atom_site_label
_atom_site_type_symbol
_atom_site_fract_x
_atom_site_fract_y
_atom_site_fract_z
_atom_site_U_iso_or_equiv
_atom_site_adp_type
_atom_site_occupancy
_atom_site_symmetry_multiplicity
_atom_site_calc_flag
_atom_site_refinement_flags
Ni11 Ni 0.944188(18) 0.742073(18) 0.294623(19) 0.02217(9) Uani 1 1 d .
P11 P 0.94890(3) 0.87950(3) 0.35560(3) 0.02316(10) Uani 1 1 d .
P12 P 0.98315(3) 0.60268(3) 0.23692(3) 0.02321(10) Uani 1 1 d .
O11 O 1.07031(8) 0.88823(8) 0.37223(9) 0.0302(2) Uani 1 1 d .
O12 O 1.10332(8) 0.56744(8) 0.25168(9) 0.0310(3) Uani 1 1 d .
C119 C 0.79629(12) 0.75412(13) 0.27718(14) 0.0315(3) Uani 1 1 d .
H11X H 0.7686 0.6845 0.2820 0.047 Uiso 1 1 calc R
H11Y H 0.7952 0.7970 0.2085 0.047 Uiso 1 1 calc R
H11Z H 0.7523 0.7867 0.3325 0.047 Uiso 1 1 calc R
C11 C 1.13191(12) 0.80220(12) 0.34805(12) 0.0264(3) Uani 1 1 d .
C12 C 1.08504(11) 0.72818(12) 0.31157(12) 0.0248(3) Uani 1 1 d .
C13 C 1.14838(12) 0.64306(12) 0.28864(12) 0.0268(3) Uani 1 1 d .
C14 C 1.25103(12) 0.63012(12) 0.30022(13) 0.0318(4) Uani 1 1 d .
H14 H 1.2916 0.5711 0.2833 0.038 Uiso 1 1 calc R
C15 C 1.29268(12) 0.70677(13) 0.33757(13) 0.0338(4) Uani 1 1 d .
H15 H 1.3629 0.6997 0.3466 0.041 Uiso 1 1 calc R
C16 C 1.23393(12) 0.79363(13) 0.36210(13) 0.0325(4) Uani 1 1 d .
H16 H 1.2630 0.8455 0.3877 0.039 Uiso 1 1 calc R
C17 C 0.87168(13) 0.88691(13) 0.48704(13) 0.0336(4) Uani 1 1 d .
H17 H 0.9050 0.9403 0.5132 0.040 Uiso 1 1 calc R
C18 C 0.93371(12) 1.00458(12) 0.27151(12) 0.0288(3) Uani 1 1 d .
H18 H 0.8580 1.0110 0.2676 0.035 Uiso 1 1 calc R
C19 C 0.90514(12) 0.48589(12) 0.30431(12) 0.0288(3) Uani 1 1 d .
H19 H 0.8325 0.4985 0.2922 0.035 Uiso 1 1 calc R
C110 C 1.00212(13) 0.60667(13) 0.09626(13) 0.0330(4) Uani 1 1 d .
H110 H 1.0407 0.5421 0.0797 0.040 Uiso 1 1 calc R
C111 C 0.87907(17) 0.78064(15) 0.55816(14) 0.0471(5) Uani 1 1 d .
H11A H 0.8423 0.7837 0.6304 0.071 Uiso 1 1 calc R
H11B H 0.9534 0.7631 0.5553 0.071 Uiso 1 1 calc R
H11C H 0.8462 0.7272 0.5342 0.071 Uiso 1 1 calc R
C112 C 0.75647(14) 0.91905(17) 0.48902(16) 0.0496(5) Uani 1 1 d .
H11D H 0.7244 0.8715 0.4572 0.074 Uiso 1 1 calc R
H11E H 0.7545 0.9904 0.4494 0.074 Uiso 1 1 calc R
H11F H 0.7170 0.9157 0.5617 0.074 Uiso 1 1 calc R
C113 C 0.96044(15) 1.09875(13) 0.31126(15) 0.0413(4) Uani 1 1 d .
H11G H 1.0341 1.0942 0.3169 0.062 Uiso 1 1 calc R
H11H H 0.9140 1.1000 0.3803 0.062 Uiso 1 1 calc R
H11I H 0.9505 1.1627 0.2622 0.062 Uiso 1 1 calc R
C114 C 1.00027(15) 1.00409(15) 0.16058(14) 0.0420(4) Uani 1 1 d .
H11J H 0.9890 1.0693 0.1138 0.063 Uiso 1 1 calc R
H11K H 0.9792 0.9450 0.1351 0.063 Uiso 1 1 calc R
H11L H 1.0751 0.9976 0.1618 0.063 Uiso 1 1 calc R
C115 C 0.89520(16) 0.47258(14) 0.42231(14) 0.0447(4) Uani 1 1 d .
H11M H 0.8503 0.4122 0.4592 0.067 Uiso 1 1 calc R
H11N H 0.8636 0.5354 0.4463 0.067 Uiso 1 1 calc R
H11O H 0.9654 0.4617 0.4370 0.067 Uiso 1 1 calc R
C116 C 0.94588(15) 0.38672(13) 0.26556(15) 0.0402(4) Uani 1 1 d .
H11P H 1.0185 0.3737 0.2732 0.060 Uiso 1 1 calc R
H11Q H 0.9446 0.3947 0.1916 0.060 Uiso 1 1 calc R
H11R H 0.9009 0.3278 0.3069 0.060 Uiso 1 1 calc R
C117 C 0.89713(16) 0.60872(17) 0.06453(15) 0.0464(5) Uani 1 1 d .
H11S H 0.8562 0.6696 0.0834 0.070 Uiso 1 1 calc R
H11T H 0.8573 0.5450 0.1012 0.070 Uiso 1 1 calc R
H11U H 0.9104 0.6129 -0.0113 0.070 Uiso 1 1 calc R
C118 C 1.07130(18) 0.70059(16) 0.03528(16) 0.0531(5) Uani 1 1 d .
H11V H 1.0865 0.7000 -0.0399 0.080 Uiso 1 1 calc R
H11W H 1.1377 0.6969 0.0580 0.080 Uiso 1 1 calc R
H11$ H 1.0341 0.7650 0.0487 0.080 Uiso 1 1 calc R
Ni21 Ni 0.439818(19) 0.776093(19) 0.78137(2) 0.02373(9) Uani 1 1 d .
P21 P 0.44072(3) 0.92131(3) 0.82997(3) 0.02565(11) Uani 1 1 d .
P22 P 0.47565(3) 0.62167(3) 0.75514(3) 0.02484(10) Uani 1 1 d .
O21 O 0.56022(8) 0.93602(9) 0.84848(9) 0.0324(3) Uani 1 1 d .
O22 O 0.59152(8) 0.59041(8) 0.78397(9) 0.0304(2) Uani 1 1 d .
C219 C 0.30090(13) 0.79234(14) 0.74192(15) 0.0368(4) Uani 1 1 d .
H21X H 0.2552 0.8379 0.7834 0.055 Uiso 1 1 calc R
H21Y H 0.2674 0.7238 0.7558 0.055 Uiso 1 1 calc R
H21Z H 0.3119 0.8233 0.6672 0.055 Uiso 1 1 calc R
C21 C 0.62059(12) 0.84570(12) 0.83999(12) 0.0276(3) Uani 1 1 d .
C22 C 0.57472(11) 0.76424(12) 0.81372(11) 0.0249(3) Uani 1 1 d .
C23 C 0.63613(12) 0.67438(12) 0.80883(12) 0.0263(3) Uani 1 1 d .
C24 C 0.73674(12) 0.66533(12) 0.82591(12) 0.0294(3) Uani 1 1 d .
H24 H 0.7762 0.6029 0.8210 0.035 Uiso 1 1 calc R
C25 C 0.77839(12) 0.75031(13) 0.85046(12) 0.0314(3) Uani 1 1 d .
H25 H 0.8477 0.7460 0.8618 0.038 Uiso 1 1 calc R
C26 C 0.72068(12) 0.84151(13) 0.85874(13) 0.0319(3) Uani 1 1 d .
H26 H 0.7490 0.8990 0.8767 0.038 Uiso 1 1 calc R
C27 C 0.35809(13) 0.93554(15) 0.95779(14) 0.0397(4) Uani 1 1 d .
H27 H 0.3848 0.9965 0.9789 0.048 Uiso 1 1 calc R
C28 C 0.42733(13) 1.04237(12) 0.73882(14) 0.0332(4) Uani 1 1 d .
H28 H 0.3529 1.0463 0.7308 0.040 Uiso 1 1 calc R
C29 C 0.38807(13) 0.51911(13) 0.84263(13) 0.0341(4) Uani 1 1 d .
H29 H 0.3220 0.5219 0.8167 0.041 Uiso 1 1 calc R
C210 C 0.50191(13) 0.58851(13) 0.62507(13) 0.0342(4) Uani 1 1 d .
H210 H 0.5342 0.5174 0.6298 0.041 Uiso 1 1 calc R
C211 C 0.24288(14) 0.95695(19) 0.95133(17) 0.0551(6) Uani 1 1 d .
H21A H 0.2181 0.9022 0.9225 0.083 Uiso 1 1 calc R
H21B H 0.2382 1.0248 0.9058 0.083 Uiso 1 1 calc R
H21C H 0.1988 0.9575 1.0216 0.083 Uiso 1 1 calc R
C212 C 0.36814(19) 0.83816(19) 1.03892(15) 0.0591(6) Uani 1 1 d .
H21D H 0.3301 0.8486 1.1087 0.089 Uiso 1 1 calc R
H21E H 0.4429 0.8249 1.0381 0.089 Uiso 1 1 calc R
H21F H 0.3379 0.7783 1.0222 0.089 Uiso 1 1 calc R
C213 C 0.44886(14) 1.14065(14) 0.77528(17) 0.0437(4) Uani 1 1 d .
H21G H 0.5206 1.1378 0.7864 0.066 Uiso 1 1 calc R
H21H H 0.3979 1.1453 0.8411 0.066 Uiso 1 1 calc R
H21I H 0.4419 1.2020 0.7218 0.066 Uiso 1 1 calc R
C214 C 0.49958(17) 1.03748(15) 0.63167(15) 0.0485(5) Uani 1 1 d .
H21J H 0.4880 1.0992 0.5805 0.073 Uiso 1 1 calc R
H21K H 0.4836 0.9745 0.6092 0.073 Uiso 1 1 calc R
H21L H 0.5734 1.0357 0.6367 0.073 Uiso 1 1 calc R
C215 C 0.35727(16) 0.54471(16) 0.95224(15) 0.0487(5) Uani 1 1 d .
H21M H 0.3089 0.4911 0.9992 0.073 Uiso 1 1 calc R
H21N H 0.3224 0.6128 0.9490 0.073 Uiso 1 1 calc R
H21O H 0.4208 0.5467 0.9788 0.073 Uiso 1 1 calc R
C216 C 0.43176(17) 0.40891(14) 0.84453(19) 0.0553(5) Uani 1 1 d .
H21P H 0.5001 0.4048 0.8634 0.083 Uiso 1 1 calc R
H21Q H 0.4409 0.3917 0.7750 0.083 Uiso 1 1 calc R
H21R H 0.3824 0.3594 0.8963 0.083 Uiso 1 1 calc R
C217 C 0.40111(17) 0.5854(2) 0.58710(17) 0.0572(6) Uani 1 1 d .
H21S H 0.3651 0.6528 0.5868 0.086 Uiso 1 1 calc R
H21T H 0.3545 0.5303 0.6341 0.086 Uiso 1 1 calc R
H21U H 0.4189 0.5710 0.5159 0.086 Uiso 1 1 calc R
C218 C 0.58238(19) 0.66552(18) 0.54916(16) 0.0594(6) Uani 1 1 d .
H21V H 0.5969 0.6484 0.4792 0.089 Uiso 1 1 calc R
H21W H 0.6479 0.6612 0.5733 0.089 Uiso 1 1 calc R
H21$ H 0.5540 0.7364 0.5462 0.089 Uiso 1 1 calc R

loop_
_atom_site_aniso_label
_atom_site_aniso_U_11
_atom_site_aniso_U_22
_atom_site_aniso_U_33
_atom_site_aniso_U_23
_atom_site_aniso_U_13
_atom_site_aniso_U_12
Ni11 0.01937(14) 0.02016(15) 0.02872(16) -0.00726(11) -0.00730(11) 0.00180(10)
P11 0.02255(19) 0.02082(19) 0.0269(2) -0.00668(15) -0.00565(15) 0.00026(14)
P12 0.02241(19) 0.01997(18) 0.0283(2) -0.00638(15) -0.00696(15) 0.00147(14)
O11 0.0265(5) 0.0263(5) 0.0429(7) -0.0126(5) -0.0132(5) 0.0003(4)
O12 0.0238(5) 0.0251(5) 0.0477(7) -0.0131(5) -0.0113(5) 0.0059(4)
C119 0.0225(7) 0.0326(8) 0.0449(9) -0.0165(7) -0.0126(7) 0.0067(6)
C11 0.0245(7) 0.0242(7) 0.0297(8) -0.0023(6) -0.0071(6) -0.0006(6)
C12 0.0222(7) 0.0244(7) 0.0268(8) -0.0017(6) -0.0064(6) -0.0001(6)
C13 0.0231(7) 0.0247(7) 0.0313(8) -0.0023(6) -0.0065(6) -0.0010(6)
C14 0.0238(7) 0.0296(8) 0.0393(9) -0.0019(7) -0.0072(7) 0.0053(6)
C15 0.0194(7) 0.0395(9) 0.0410(9) 0.0001(7) -0.0107(7) -0.0007(6)
C16 0.0280(8) 0.0320(8) 0.0390(9) -0.0035(7) -0.0127(7) -0.0055(7)
C17 0.0363(9) 0.0354(9) 0.0292(8) -0.0111(7) -0.0030(7) -0.0037(7)
C18 0.0280(8) 0.0237(7) 0.0335(8) -0.0025(6) -0.0076(6) 0.0010(6)
C19 0.0291(8) 0.0237(7) 0.0339(8) -0.0033(6) -0.0094(6) -0.0031(6)
C110 0.0376(9) 0.0293(8) 0.0309(9) -0.0074(7) -0.0049(7) 0.0021(7)
C111 0.0627(12) 0.0461(11) 0.0297(9) -0.0005(8) -0.0083(9) -0.0148(9)
C112 0.0335(9) 0.0608(12) 0.0492(12) -0.0200(10) 0.0079(8) 0.0011(9)
C113 0.0482(10) 0.0248(8) 0.0517(11) -0.0064(7) -0.0136(9) -0.0022(7)
C114 0.0467(10) 0.0412(10) 0.0336(10) -0.0009(8) -0.0046(8) -0.0055(8)
C115 0.0604(12) 0.0375(10) 0.0329(10) -0.0003(7) -0.0084(9) -0.0080(9)
C116 0.0483(10) 0.0246(8) 0.0480(11) -0.0066(7) -0.0121(8) -0.0030(7)
C117 0.0539(11) 0.0570(12) 0.0350(10) -0.0144(9) -0.0201(9) 0.0076(9)
C118 0.0663(14) 0.0484(11) 0.0359(11) -0.0042(9) 0.0035(9) -0.0130(10)
Ni21 0.02161(15) 0.02316(15) 0.02931(16) -0.00792(11) -0.00954(11) 0.00140(10)
P21 0.0225(2) 0.0263(2) 0.0313(2) -0.01098(16) -0.00813(16) 0.00095(15)
P22 0.0237(2) 0.02225(19) 0.0291(2) -0.00560(15) -0.00649(15) -0.00056(15)
O21 0.0268(6) 0.0304(6) 0.0471(7) -0.0156(5) -0.0160(5) 0.0017(5)
O22 0.0254(5) 0.0237(5) 0.0433(7) -0.0061(5) -0.0113(5) 0.0022(4)
C219 0.0312(8) 0.0357(9) 0.0540(11) -0.0196(8) -0.0227(8) 0.0075(7)
C21 0.0255(7) 0.0290(8) 0.0286(8) -0.0053(6) -0.0077(6) 0.0013(6)
C22 0.0224(7) 0.0280(8) 0.0235(7) -0.0025(6) -0.0059(6) -0.0008(6)
C23 0.0253(7) 0.0269(8) 0.0241(8) -0.0002(6) -0.0044(6) -0.0015(6)
C24 0.0241(7) 0.0309(8) 0.0289(8) 0.0031(6) -0.0057(6) 0.0027(6)
C25 0.0206(7) 0.0417(9) 0.0295(8) 0.0018(7) -0.0087(6) -0.0003(6)
C26 0.0265(8) 0.0369(9) 0.0341(9) -0.0060(7) -0.0107(7) -0.0050(7)
C27 0.0348(9) 0.0510(11) 0.0368(10) -0.0226(8) -0.0027(7) -0.0051(8)
C28 0.0274(8) 0.0274(8) 0.0467(10) -0.0074(7) -0.0131(7) 0.0033(6)
C29 0.0283(8) 0.0303(8) 0.0407(10) -0.0002(7) -0.0068(7) -0.0046(6)
C210 0.0369(9) 0.0351(9) 0.0315(9) -0.0124(7) -0.0051(7) 0.0014(7)
C211 0.0313(9) 0.0779(15) 0.0573(13) -0.0324(12) 0.0032(9) -0.0005(9)
C212 0.0708(14) 0.0754(15) 0.0309(10) -0.0106(10) -0.0089(10) -0.0113(12)
C213 0.0369(9) 0.0299(9) 0.0691(13) -0.0140(9) -0.0181(9) 0.0002(7)
C214 0.0587(12) 0.0416(10) 0.0409(11) -0.0014(8) -0.0090(9) 0.0002(9)
C215 0.0489(11) 0.0498(11) 0.0383(10) 0.0038(8) -0.0028(9) -0.0025(9)
C216 0.0566(12) 0.0277(9) 0.0728(15) -0.0021(9) -0.0033(11) -0.0066(9)
C217 0.0527(12) 0.0838(16) 0.0505(12) -0.0380(12) -0.0237(10) 0.0142(11)
C218 0.0703(15) 0.0608(13) 0.0392(11) -0.0091(10) 0.0048(10) -0.0160(11)

loop_
_atom_type_symbol
_atom_type_description
_atom_type_scat_dispersion_real
_atom_type_scat_dispersion_imag
_atom_type_scat_source
C C 0.0181 0.0091 'International Tables Vol C Tables 4.2.6.8 and 6.1.1.4'
H H 0.0000 0.0000 'International Tables Vol C Tables 4.2.6.8 and 6.1.1.4'
O O 0.0492 0.0322 'International Tables Vol C Tables 4.2.6.8 and 6.1.1.4'
P P 0.2955 0.4335 'International Tables Vol C Tables 4.2.6.8 and 6.1.1.4'
Ni Ni -3.0029 0.5091 'International Tables Vol C Tables 4.2.6.8 and 6.1.1.4'

loop_
_geom_angle_atom_site_label_1
_geom_angle_atom_site_label_2
_geom_angle_atom_site_label_3
_geom_angle
_geom_angle_publ_flag
C12 NI11 C119 179.07(6) y
C12 NI11 P12 81.96(5) y
C119 NI11 P12 97.23(5) y
C12 NI11 P11 82.34(5) y
C119 NI11 P11 98.48(5) y
P12 NI11 P11 164.276(19 y
O11 P11 C18 102.36(6) y
O11 P11 C17 100.07(7) y
C18 P11 C17 106.72(8) y
O11 P11 NI11 106.90(4) y
C18 P11 NI11 117.74(5) y
C17 P11 NI11 120.08(6) y
O12 P12 C19 102.46(7) y
O12 P12 C110 100.04(7) y
C19 P12 C110 106.54(7) y
O12 P12 NI11 107.83(4) y
C19 P12 NI11 118.24(5) y
C110 P12 NI11 118.93(5) y
C11 O11 P11 111.58(9) y
C13 O12 P12 110.91(9) y
NI11 C119 H11X 109.5 ?
NI11 C119 H11Y 109.5 ?
H11X C119 H11Y 109.5 ?
NI11 C119 H11Z 109.5 ?
H11X C119 H11Z 109.5 ?
H11Y C119 H11Z 109.5 ?
C16 C11 C12 123.44(14) y
C16 C11 O11 119.68(13) y
C12 C11 O11 116.88(13) y
C11 C12 C13 115.47(14) y
C11 C12 NI11 122.20(11) y
C13 C12 NI11 122.33(12) y
C14 C13 C12 123.99(14) y
C14 C13 O12 119.30(13) y
C12 C13 O12 116.72(13) y
C13 C14 C15 117.49(14) y
C13 C14 H14 121.3 ?
C15 C14 H14 121.3 ?
C14 C15 C16 121.56(14) y
C14 C15 H15 119.2 ?
C16 C15 H15 119.2 ?
C11 C16 C15 118.04(15) y
C11 C16 H16 121 ?
C15 C16 H16 121 ?
C111 C17 C112 111.80(15) y
C111 C17 P11 107.65(12) y
C112 C17 P11 112.71(13) y
C111 C17 H17 108.2 ?
C112 C17 H17 108.2 ?
P11 C17 H17 108.2 ?
C113 C18 C114 110.82(14) y
C113 C18 P11 114.27(12) y
C114 C18 P11 108.94(11) y
C113 C18 H18 107.5 ?
C114 C18 H18 107.5 ?
P11 C18 H18 107.5 ?
C116 C19 C115 111.09(14) y
C116 C19 P12 114.77(11) y
C115 C19 P12 109.06(11) y
C116 C19 H19 107.2 ?
C115 C19 H19 107.2 ?
P12 C19 H19 107.2 ?
C117 C110 C118 111.77(16) y
C117 C110 P12 111.83(12) y
C118 C110 P12 109.04(12) y
C117 C110 H110 108 ?
C118 C110 H110 108 ?
P12 C110 H110 108 ?
C17 C111 H11A 109.5 ?
C17 C111 H11B 109.5 ?
H11A C111 H11B 109.5 ?
C17 C111 H11C 109.5 ?
H11A C111 H11C 109.5 ?
H11B C111 H11C 109.5 ?
C17 C112 H11D 109.5 ?
C17 C112 H11E 109.5 ?
H11D C112 H11E 109.5 ?
C17 C112 H11F 109.5 ?
H11D C112 H11F 109.5 ?
H11E C112 H11F 109.5 ?
C18 C113 H11G 109.5 ?
C18 C113 H11H 109.5 ?
H11G C113 H11H 109.5 ?
C18 C113 H11I 109.5 ?
H11G C113 H11I 109.5 ?
H11H C113 H11I 109.5 ?
C18 C114 H11J 109.5 ?
C18 C114 H11K 109.5 ?
H11J C114 H11K 109.5 ?
C18 C114 H11L 109.5 ?
H11J C114 H11L 109.5 ?
H11K C114 H11L 109.5 ?
C19 C115 H11M 109.5 ?
C19 C115 H11N 109.5 ?
H11M C115 H11N 109.5 ?
C19 C115 H11O 109.5 ?
H11M C115 H11O 109.5 ?
H11N C115 H11O 109.5 ?
C19 C116 H11P 109.5 ?
C19 C116 H11Q 109.5 ?
H11P C116 H11Q 109.5 ?
C19 C116 H11R 109.5 ?
H11P C116 H11R 109.5 ?
H11Q C116 H11R 109.5 ?
C110 C117 H11S 109.5 ?
C110 C117 H11T 109.5 ?
H11S C117 H11T 109.5 ?
C110 C117 H11U 109.5 ?
H11S C117 H11U 109.5 ?
H11T C117 H11U 109.5 ?
C110 C118 H11V 109.5 ?
C110 C118 H11W 109.5 ?
H11V C118 H11W 109.5 ?
C110 C118 H11$ 109.5 ?
H11V C118 H11$ 109.5 ?
H11W C118 H11$ 109.5 ?
C22 NI21 C219 177.67(7) y
C22 NI21 P21 81.72(5) y
C219 NI21 P21 97.82(5) y
C22 NI21 P22 82.20(5) y
C219 NI21 P22 98.42(5) y
P21 NI21 P22 163.31(2) y
O21 P21 C28 101.25(7) y
O21 P21 C27 100.70(7) y
C28 P21 C27 106.43(8) y
O21 P21 NI21 107.20(4) y
C28 P21 NI21 119.42(6) y
C27 P21 NI21 118.74(6) y
O22 P22 C210 99.56(7) y
O22 P22 C29 102.89(7) y
C210 P22 C29 105.76(8) y
O22 P22 NI21 106.99(4) y
C210 P22 NI21 122.96(6) y
C29 P22 NI21 115.69(6) y
C21 O21 P21 111.05(9) y
C23 O22 P22 111.64(9) y
NI21 C219 H21X 109.5 ?
NI21 C219 H21Y 109.5 ?
H21X C219 H21Y 109.5 ?
NI21 C219 H21Z 109.5 ?
H21X C219 H21Z 109.5 ?
H21Y C219 H21Z 109.5 ?
C26 C21 C22 123.82(14) y
C26 C21 O21 119.21(14) y
C22 C21 O21 116.97(13) y
C21 C22 C23 115.34(14) y
C21 C22 NI21 122.37(12) y
C23 C22 NI21 122.25(12) y
C24 C23 C22 123.74(14) y
C24 C23 O22 119.55(14) y
C22 C23 O22 116.71(13) y
C23 C24 C25 117.90(14) y
C23 C24 H24 121 ?
C25 C24 H24 121 ?
C24 C25 C26 121.36(14) y
C24 C25 H25 119.3 ?
C26 C25 H25 119.3 ?
C21 C26 C25 117.81(15) y
C21 C26 H26 121.1 ?
C25 C26 H26 121.1 ?
C212 C27 C211 111.80(17) y
C212 C27 P21 109.32(13) y
C211 C27 P21 110.73(13) y
C212 C27 H27 108.3 ?
C211 C27 H27 108.3 ?
P21 C27 H27 108.3 ?
C213 C28 C214 110.78(15) y
C213 C28 P21 114.19(12) y
C214 C28 P21 108.83(12) y
C213 C28 H28 107.6 ?
C214 C28 H28 107.6 ?
P21 C28 H28 107.6 ?
C216 C29 C215 111.81(16) y
C216 C29 P22 114.64(12) y
C215 C29 P22 108.92(12) y
C216 C29 H29 107 ?
C215 C29 H29 107 ?
P22 C29 H29 107 ?
C217 C210 C218 111.96(18) y
C217 C210 P22 112.03(12) y
C218 C210 P22 108.89(12) y
C217 C210 H210 107.9 ?
C218 C210 H210 107.9 ?
P22 C210 H210 107.9 ?
C27 C211 H21A 109.5 ?
C27 C211 H21B 109.5 ?
H21A C211 H21B 109.5 ?
C27 C211 H21C 109.5 ?
H21A C211 H21C 109.5 ?
H21B C211 H21C 109.5 ?
C27 C212 H21D 109.5 ?
C27 C212 H21E 109.5 ?
H21D C212 H21E 109.5 ?
C27 C212 H21F 109.5 ?
H21D C212 H21F 109.5 ?
H21E C212 H21F 109.5 ?
C28 C213 H21G 109.5 ?
C28 C213 H21H 109.5 ?
H21G C213 H21H 109.5 ?
C28 C213 H21I 109.5 ?
H21G C213 H21I 109.5 ?
H21H C213 H21I 109.5 ?
C28 C214 H21J 109.5 ?
C28 C214 H21K 109.5 ?
H21J C214 H21K 109.5 ?
C28 C214 H21L 109.5 ?
H21J C214 H21L 109.5 ?
H21K C214 H21L 109.5 ?
C29 C215 H21M 109.5 ?
C29 C215 H21N 109.5 ?
H21M C215 H21N 109.5 ?
C29 C215 H21O 109.5 ?
H21M C215 H21O 109.5 ?
H21N C215 H21O 109.5 ?
C29 C216 H21P 109.5 ?
C29 C216 H21Q 109.5 ?
H21P C216 H21Q 109.5 ?
C29 C216 H21R 109.5 ?
H21P C216 H21R 109.5 ?
H21Q C216 H21R 109.5 ?
C210 C217 H21S 109.5 ?
C210 C217 H21T 109.5 ?
H21S C217 H21T 109.5 ?
C210 C217 H21U 109.5 ?
H21S C217 H21U 109.5 ?
H21T C217 H21U 109.5 ?
C210 C218 H21V 109.5 ?
C210 C218 H21W 109.5 ?
H21V C218 H21W 109.5 ?
C210 C218 H21$ 109.5 ?
H21V C218 H21$ 109.5 ?
H21W C218 H21$ 109.5 ?

loop_
_geom_bond_atom_site_label_1
_geom_bond_atom_site_label_2
_geom_bond_distance
_geom_bond_publ_flag
Ni11 C12 1.9008(15) y
Ni11 C119 1.9936(15) y
Ni11 P12 2.1158(4) y
Ni11 P11 2.1287(4) y
P11 O11 1.6635(11) y
P11 C18 1.8234(15) y
P11 C17 1.8261(16) y
P12 O12 1.6595(11) y
P12 C19 1.8268(15) y
P12 C110 1.8314(17) y
O11 C11 1.3988(18) y
O12 C13 1.4002(18) y
C119 H11x 0.98 ?
C119 H11y 0.98 ?
C119 H11z 0.98 ?
C11 C16 1.384(2) y
C11 C12 1.393(2) y
C12 C13 1.396(2) y
C13 C14 1.383(2) y
C14 C15 1.391(2) y
C14 H14 0.95 ?
C15 C16 1.392(2) y
C15 H15 0.95 ?
C16 H16 0.95 ?
C17 C111 1.533(2) y
C17 C112 1.537(2) y
C17 H17 1 ?
C18 C113 1.522(2) y
C18 C114 1.532(2) y
C18 H18 1 ?
C19 C116 1.520(2) y
C19 C115 1.530(2) y
C19 H19 1 ?
C110 C117 1.526(2) y
C110 C118 1.529(2) y
C110 H110 1 ?
C111 H11a 0.98 ?
C111 H11b 0.98 ?
C111 H11c 0.98 ?
C112 H11d 0.98 ?
C112 H11e 0.98 ?
C112 H11f 0.98 ?
C113 H11g 0.98 ?
C113 H11h 0.98 ?
C113 H11i 0.98 ?
C114 H11j 0.98 ?
C114 H11k 0.98 ?
C114 H11l 0.98 ?
C115 H11m 0.98 ?
C115 H11n 0.98 ?
C115 H11o 0.98 ?
C116 H11p 0.98 ?
C116 H11q 0.98 ?
C116 H11r 0.98 ?
C117 H11s 0.98 ?
C117 H11t 0.98 ?
C117 H11u 0.98 ?
C118 H11v 0.98 ?
C118 H11w 0.98 ?
C118 H11$ 0.98 ?
Ni21 C22 1.9031(15) y
Ni21 C219 1.9966(16) y
Ni21 P21 2.1306(4) y
Ni21 P22 2.1322(4) y
P21 O21 1.6616(11) y
P21 C28 1.8254(17) y
P21 C27 1.8314(17) y
P22 O22 1.6614(11) y
P22 C210 1.8292(16) y
P22 C29 1.8303(16) y
O21 C21 1.3983(18) y
O22 C23 1.3989(18) y
C219 H21x 0.98 ?
C219 H21y 0.98 ?
C219 H21z 0.98 ?
C21 C26 1.384(2) y
C21 C22 1.389(2) y
C22 C23 1.396(2) y
C23 C24 1.381(2) y
C24 C25 1.389(2) y
C24 H24 0.95 ?
C25 C26 1.391(2) y
C25 H25 0.95 ?
C26 H26 0.95 ?
C27 C212 1.523(3) y
C27 C211 1.536(3) y
C27 H27 1 ?
C28 C213 1.524(2) y
C28 C214 1.528(2) y
C28 H28 1 ?
C29 C216 1.524(2) y
C29 C215 1.527(3) y
C29 H29 1 ?
C210 C217 1.524(2) y
C210 C218 1.526(3) y
C210 H210 1 ?
C211 H21a 0.98 ?
C211 H21b 0.98 ?
C211 H21c 0.98 ?
C212 H21d 0.98 ?
C212 H21e 0.98 ?
C212 H21f 0.98 ?
C213 H21g 0.98 ?
C213 H21h 0.98 ?
C213 H21i 0.98 ?
C214 H21j 0.98 ?
C214 H21k 0.98 ?
C214 H21l 0.98 ?
C215 H21m 0.98 ?
C215 H21n 0.98 ?
C215 H21o 0.98 ?
C216 H21p 0.98 ?
C216 H21q 0.98 ?
C216 H21r 0.98 ?
C217 H21s 0.98 ?
C217 H21t 0.98 ?
C217 H21u 0.98 ?
C218 H21v 0.98 ?
C218 H21w 0.98 ?
C218 H21$ 0.98 ?

loop_
_geom_torsion_atom_site_label_1
_geom_torsion_atom_site_label_2
_geom_torsion_atom_site_label_3
_geom_torsion_atom_site_label_4
_geom_torsion
_geom_torsion_publ_flag
C12 NI11 P11 O11 2.67(6) y
C119 NI11 P11 O11 -177.77(7) y
P12 NI11 P11 O11 -0.49(9) y
C12 NI11 P11 C18 117.04(7) y
C119 NI11 P11 C18 -63.40(8) y
P12 NI11 P11 C18 113.88(9) y
C12 NI11 P11 C17 -110.10(8) y
C119 NI11 P11 C17 69.45(9) y
P12 NI11 P11 C17 -113.27(9) y
C12 NI11 P12 O12 4.19(6) y
C119 NI11 P12 O12 -175.35(7) y
P11 NI11 P12 O12 7.36(9) y
C12 NI11 P12 C19 119.66(7) y
C119 NI11 P12 C19 -59.88(8) y
P11 NI11 P12 C19 122.83(8) y
C12 NI11 P12 C110 -108.58(8) y
C119 NI11 P12 C110 71.88(8) y
P11 NI11 P12 C110 -105.41(9) y
C18 P11 O11 C11 -127.77(10) y
C17 P11 O11 C11 122.48(11) y
NI11 P11 O11 C11 -3.39(10) y
C19 P12 O12 C13 -130.71(10) y
C110 P12 O12 C13 119.71(11) y
NI11 P12 O12 C13 -5.25(11) y
P11 O11 C11 C16 -176.94(12) y
P11 O11 C11 C12 2.34(17) y
C16 C11 C12 C13 -0.5(2) y
O11 C11 C12 C13 -179.70(12) y
C16 C11 C12 NI11 179.36(12) y
O11 C11 C12 NI11 0.1(2) y
P12 NI11 C12 C11 177.28(13) y
P11 NI11 C12 C11 -1.85(12) y
P12 NI11 C12 C13 -2.92(12) y
P11 NI11 C12 C13 177.95(13) y
C11 C12 C13 C14 0.0(2) y
NI11 C12 C13 C14 -179.82(12) y
C11 C12 C13 O12 -179.93(12) y
NI11 C12 C13 O12 0.3(2) y
P12 O12 C13 C14 -176.39(12) y
P12 O12 C13 C12 3.53(17) y
C12 C13 C14 C15 0.4(2) y
O12 C13 C14 C15 -179.73(14) y
C13 C14 C15 C16 -0.3(2) y
C12 C11 C16 C15 0.5(2) y
O11 C11 C16 C15 179.76(14) y
C14 C15 C16 C11 -0.2(2) y
O11 P11 C17 C111 -76.32(12) y
C18 P11 C17 C111 177.40(12) y
NI11 P11 C17 C111 40.04(14) y
O11 P11 C17 C112 159.93(12) y
C18 P11 C17 C112 53.65(14) y
NI11 P11 C17 C112 -83.70(13) y
O11 P11 C18 C113 -51.13(13) y
C17 P11 C18 C113 53.51(14) y
NI11 P11 C18 C113 -167.98(10) y
O11 P11 C18 C114 73.40(12) y
C17 P11 C18 C114 178.04(12) y
NI11 P11 C18 C114 -43.44(13) y
O12 P12 C19 C116 -55.14(13) y
C110 P12 C19 C116 49.45(14) y
NI11 P12 C19 C116 -173.47(10) y
O12 P12 C19 C115 70.22(13) y
C110 P12 C19 C115 174.80(12) y
NI11 P12 C19 C115 -48.12(13) y
O12 P12 C110 C117 164.66(12) y
C19 P12 C110 C117 58.33(14) y
NI11 P12 C110 C117 -78.40(13) y
O12 P12 C110 C118 -71.22(14) y
C19 P12 C110 C118 -177.55(13) y
NI11 P12 C110 C118 45.72(15) y
C22 NI21 P21 O21 7.13(6) y
C219 NI21 P21 O21 -170.56(7) y
P22 NI21 P21 O21 22.79(9) y
C22 NI21 P21 C28 121.28(8) y
C219 NI21 P21 C28 -56.42(8) y
P22 NI21 P21 C28 136.94(8) y
C22 NI21 P21 C27 -105.91(8) y
C219 NI21 P21 C27 76.40(9) y
P22 NI21 P21 C27 -90.25(9) y
C22 NI21 P22 O22 2.35(6) y
C219 NI21 P22 O22 -179.92(7) y
P21 NI21 P22 O22 -13.29(8) y
C22 NI21 P22 C210 -111.54(8) y
C219 NI21 P22 C210 66.19(9) y
P21 NI21 P22 C210 -127.19(9) y
C22 NI21 P22 C29 116.30(8) y
C219 NI21 P22 C29 -65.96(9) y
P21 NI21 P22 C29 100.66(9) y
C28 P21 O21 C21 -133.14(11) y
C27 P21 O21 C21 117.53(11) y
NI21 P21 O21 C21 -7.28(11) y
C210 P22 O22 C23 124.39(10) y
C29 P22 O22 C23 -126.88(10) y
NI21 P22 O22 C23 -4.54(10) y
P21 O21 C21 C26 -176.52(12) y
P21 O21 C21 C22 2.90(17) y
C26 C21 C22 C23 1.1(2) y
O21 C21 C22 C23 -178.29(13) y
C26 C21 C22 NI21 -176.60(12) y
O21 C21 C22 NI21 4.0(2) y
P21 NI21 C22 C21 -6.86(12) y
P22 NI21 C22 C21 177.62(13) y
P21 NI21 C22 C23 175.60(13) y
P22 NI21 C22 C23 0.09(12) y
C21 C22 C23 C24 -1.5(2) y
NI21 C22 C23 C24 176.15(12) y
C21 C22 C23 O22 179.14(12) y
NI21 C22 C23 O22 -3.16(19) y
P22 O22 C23 C24 -174.36(11) y
P22 O22 C23 C22 4.98(16) y
C22 C23 C24 C25 0.7(2) y
O22 C23 C24 C25 -179.97(13) y
C23 C24 C25 C26 0.6(2) y
C22 C21 C26 C25 0.1(2) y
O21 C21 C26 C25 179.51(14) y
C24 C25 C26 C21 -1.0(2) y
O21 P21 C27 C212 -73.02(14) y
C28 P21 C27 C212 -178.25(13) y
NI21 P21 C27 C212 43.52(15) y
O21 P21 C27 C211 163.37(14) y
C28 P21 C27 C211 58.14(15) y
NI21 P21 C27 C211 -80.09(15) y
O21 P21 C28 C213 -52.27(13) y
C27 P21 C28 C213 52.56(14) y
NI21 P21 C28 C213 -169.55(10) y
O21 P21 C28 C214 72.07(13) y
C27 P21 C28 C214 176.90(12) y
NI21 P21 C28 C214 -45.21(14) y
O22 P22 C29 C216 -46.88(16) y
C210 P22 C29 C216 57.09(16) y
NI21 P22 C29 C216 -163.17(13) y
O22 P22 C29 C215 79.23(13) y
C210 P22 C29 C215 -176.80(12) y
NI21 P22 C29 C215 -37.06(14) y
O22 P22 C210 C217 166.90(14) y
C29 P22 C210 C217 60.49(16) y
NI21 P22 C210 C217 -75.56(15) y
O22 P22 C210 C218 -68.71(15) y
C29 P22 C210 C218 -175.12(14) y
NI21 P22 C210 C218 48.83(16) y
